data_7132121
loop_
_publ_author_name
'Bu\&s, Florenz'
'Das, Mowpriya'
'Janssen-Mueller, Daniel'
'Sietmann, Alexander'
'Das, Ankita'
'Wilm, Lukas F. B.'
'Freitag, Matthias'
'Seidl, Michael'
'Glorius, Frank'
'Dielmann, Fabian'

_publ_section_title
;
 Photoswitchable Electron-rich Phosphines: Using Light to Modulate the
 Electron-Donating Ability of Phosphines
;
_journal_name_full 'Chemical Communications'
_journal_paper_doi 10.1039/D3CC04050J
_journal_year 2023
_chemical_formula_moiety '2(C38 H42 N3 Ni O3 P S2), C5 H12'
_chemical_formula_sum 'C81 H96 N6 Ni2 O6 P2 S4'
_chemical_formula_weight 1557.23
_space_group_crystal_system monoclinic
_space_group_IT_number 14
_space_group_name_Hall '-P 2yn'
_space_group_name_H-M_alt 'P 1 21/n 1'
_atom_sites_solution_hydrogens geom
_atom_sites_solution_primary dual
_audit_creation_date 2023-08-10
_audit_creation_method
;
Olex2 1.5-alpha
(compiled 2023.03.06 svn.rbb2c1857 for OlexSys, GUI svn.r6811)
;
_audit_update_record
;
2023-08-17 deposited with the CCDC.	2023-09-07 downloaded from the CCDC.
;
_cell_angle_alpha 90
_cell_angle_beta 111.5820(10)
_cell_angle_gamma 90
_cell_formula_units_Z 2
_cell_length_a 13.6213(5)
_cell_length_b 17.5686(6)
_cell_length_c 17.6681(5)
_cell_measurement_reflns_used 9642
_cell_measurement_temperature 150.00
_cell_measurement_theta_max 27.11
_cell_measurement_theta_min 2.32
_cell_volume 3931.7(2)
_computing_cell_refinement 'SAINT V8.40B (?, 2016)'
_computing_data_reduction 'SAINT V8.40B (?, 2016)'
_computing_molecular_graphics 'Olex2 1.5-alpha (Dolomanov et al., 2009)'
_computing_publication_material 'Olex2 1.5-alpha (Dolomanov et al., 2009)'
_computing_structure_refinement 'SHELXL 2018/3 (Sheldrick, 2015)'
_computing_structure_solution 'SHELXT  (Sheldrick, 2015)'
_diffrn_ambient_temperature 150.00
_diffrn_measured_fraction_theta_full 1.000
_diffrn_measured_fraction_theta_max 0.999
_diffrn_measurement_device_type 'Bruker D8 QUEST PHOTON III'
_diffrn_measurement_method '\f and \w scans'
_diffrn_radiation_type MoK\a
_diffrn_radiation_wavelength 0.71073
_diffrn_reflns_av_R_equivalents 0.0525
_diffrn_reflns_av_unetI/netI 0.0231
_diffrn_reflns_Laue_measured_fraction_full 1.000
_diffrn_reflns_Laue_measured_fraction_max 0.999
_diffrn_reflns_limit_h_max 17
_diffrn_reflns_limit_h_min -17
_diffrn_reflns_limit_k_max 22
_diffrn_reflns_limit_k_min -22
_diffrn_reflns_limit_l_max 22
_diffrn_reflns_limit_l_min -22
_diffrn_reflns_number 88253
_diffrn_reflns_point_group_measured_fraction_full 1.000
_diffrn_reflns_point_group_measured_fraction_max 0.999
_diffrn_reflns_theta_full 25.242
_diffrn_reflns_theta_max 27.158
_diffrn_reflns_theta_min 1.982
_diffrn_source_current 1.0
_diffrn_source_power 0.05
_diffrn_source_voltage 50.0
_diffrn_standards_number 0
_exptl_absorpt_coefficient_mu 0.681
_exptl_absorpt_correction_T_max 0.7455
_exptl_absorpt_correction_T_min 0.7020
_exptl_absorpt_correction_type multi-scan
_exptl_absorpt_process_details
;
SADABS-2016/2 (Bruker,2016/2) was used for absorption correction.
wR2(int) was 0.0736 before and 0.0575 after correction.
The Ratio of minimum to maximum transmission is 0.9416.
The \l/2 correction factor is Not present.
;
_exptl_crystal_colour 'clear light yellow'
_exptl_crystal_colour_lustre clear
_exptl_crystal_colour_modifier light
_exptl_crystal_colour_primary yellow
_exptl_crystal_density_diffrn 1.315
_exptl_crystal_description block
_exptl_crystal_F_000 1644
_exptl_crystal_recrystallization_method 'Re-crystallisation from solvent: pentane'
_exptl_crystal_size_max 0.25
_exptl_crystal_size_mid 0.1
_exptl_crystal_size_min 0.08
_refine_diff_density_max 0.303
_refine_diff_density_min -0.468
_refine_diff_density_rms 0.051
_refine_ls_extinction_method none
_refine_ls_goodness_of_fit_ref 1.038
_refine_ls_hydrogen_treatment constr
_refine_ls_matrix_type full
_refine_ls_number_parameters 490
_refine_ls_number_reflns 8721
_refine_ls_number_restraints 24
_refine_ls_restrained_S_all 1.040
_refine_ls_R_factor_all 0.0424
_refine_ls_R_factor_gt 0.0335
_refine_ls_shift/su_max 0.001
_refine_ls_shift/su_mean 0.000
_refine_ls_structure_factor_coef Fsqd
_refine_ls_weighting_details 'w=1/[\s^2^(Fo^2^)+(0.0417P)^2^+2.4492P] where P=(Fo^2^+2Fc^2^)/3'
_refine_ls_weighting_scheme calc
_refine_ls_wR_factor_gt 0.0862
_refine_ls_wR_factor_ref 0.0927
_reflns_Friedel_coverage 0.000
_reflns_number_gt 7331
_reflns_number_total 8721
_reflns_threshold_expression 'I > 2\s(I)'
_cod_data_source_file d3cc04050j2.cif
_cod_data_source_block fd23_68_0m
_cod_database_code 7132121
_shelx_shelxl_version_number 2018/3
_shelx_space_group_comment
;
The symmetry employed for this shelxl refinement is uniquely defined
by the following loop, which should always be used as a source of
symmetry information in preference to the above space-group names.
They are only intended as comments.
;
_shelx_estimated_absorpt_t_max 0.948
_shelx_estimated_absorpt_t_min 0.848
_olex2_refinement_description
;
1. Fixed Uiso
 At 1.2 times of:
  All C(H) groups, All C(H,H) groups
 At 1.5 times of:
  All C(H,H,H) groups
2. Uiso/Uaniso restraints and constraints
C39 \\sim C40 \\sim C41 \\sim C42 \\sim C43: within 1.9A with sigma of 0.01 and
sigma for terminal atoms of 0.01 within 1.9A
3. Others
 Fixed Sof: C43(0.5) H43A(0.5) H43B(0.5) H43C(0.5) C42(0.5) H42A(0.5)
 H42B(0.5) C41(0.5) H41A(0.5) H41B(0.5) C40(0.5) H40A(0.5) H40B(0.5) C39(0.5)
 H39A(0.5) H39B(0.5) H39C(0.5)
4.a Secondary CH2 refined with riding coordinates:
 C42(H42A,H42B), C41(H41A,H41B), C40(H40A,H40B)
4.b Aromatic/amide H refined with riding coordinates:
 C20(H20), C7(H7), C12(H12), C16(H16), C13(H13), C14(H14), C15(H15), C27(H27),
 C23(H23), C25(H25), C24(H24), C26(H26)
4.c Idealised Me refined as rotating group:
 C5(H5A,H5B,H5C), C21(H21A,H21B,H21C), C10(H10A,H10B,H10C), C30(H30A,H30B,
 H30C), C4(H4A,H4B,H4C), C29(H29A,H29B,H29C), C33(H33A,H33B,H33C), C31(H31A,
 H31B,H31C), C34(H34A,H34B,H34C), C35(H35A,H35B,H35C), C43(H43A,H43B,H43C),
 C39(H39A,H39B,H39C)
;
_olex2_diffrn_ambient_temperature_device 'Oxford Cryosystems, Cryostream 800'
_olex2_submission_special_instructions 'No special instructions were received'

loop_
_space_group_symop_operation_xyz
'x, y, z'
'-x+1/2, y+1/2, -z+1/2'
'-x, -y, -z'
'x-1/2, -y-1/2, z-1/2'

loop_
_atom_site_label
_atom_site_type_symbol
_atom_site_fract_x
_atom_site_fract_y
_atom_site_fract_z
_atom_site_U_iso_or_equiv
_atom_site_adp_type
_atom_site_occupancy
_atom_site_site_symmetry_order
_atom_site_calc_flag
_atom_site_refinement_flags_posn
_atom_site_refinement_flags_adp
_atom_site_refinement_flags_occupancy
_atom_site_disorder_assembly
_atom_site_disorder_group
Ni1 Ni 0.54837(2) 0.23780(2) 0.93401(2) 0.03287(8) Uani 1 1 d . . . . .
S1 S 0.64601(4) 0.48824(2) 0.53781(3) 0.02702(10) Uani 1 1 d . . . . .
S2 S 0.99614(3) 0.35750(3) 0.79479(3) 0.02834(10) Uani 1 1 d . . . . .
P1 P 0.44456(3) 0.17624(3) 0.81945(3) 0.02665(10) Uani 1 1 d . . . . .
N3 N 0.65691(11) 0.22899(8) 0.76947(9) 0.0233(3) Uani 1 1 d . . . . .
N2 N 0.52963(11) 0.26695(8) 0.65928(9) 0.0250(3) Uani 1 1 d . . . . .
N1 N 0.48054(12) 0.17694(9) 0.73918(9) 0.0288(3) Uani 1 1 d . . . . .
O1 O 0.62482(15) 0.36973(9) 0.86960(13) 0.0588(5) Uani 1 1 d . . . . .
O2 O 0.70214(13) 0.13160(10) 1.04253(11) 0.0554(4) Uani 1 1 d . . . . .
C11 C 0.56365(13) 0.41964(10) 0.38450(10) 0.0242(3) Uani 1 1 d . . . . .
C3 C 0.70010(13) 0.28230(9) 0.73117(10) 0.0233(3) Uani 1 1 d . . . . .
C2 C 0.62065(13) 0.30557(9) 0.66261(10) 0.0236(3) Uani 1 1 d . . . . .
C6 C 0.61956(13) 0.36356(9) 0.60249(10) 0.0239(3) Uani 1 1 d . . . . .
O3 O 0.42887(18) 0.29859(12) 1.02810(13) 0.0718(6) Uani 1 1 d . . . . .
C1 C 0.55032(13) 0.22057(10) 0.72612(10) 0.0242(3) Uani 1 1 d . . . . .
C17 C 0.80944(13) 0.30851(9) 0.76883(10) 0.0237(3) Uani 1 1 d . . . . .
C20 C 0.85766(13) 0.32454(10) 0.85408(10) 0.0250(3) Uani 1 1 d . . . . .
H20 H 0.822233 0.317391 0.890886 0.030 Uiso 1 1 calc R U . . .
C8 C 0.59454(13) 0.41194(10) 0.47328(10) 0.0242(3) Uani 1 1 d . . . . .
C7 C 0.58588(13) 0.34998(10) 0.51718(11) 0.0251(3) Uani 1 1 d . . . . .
H7 H 0.559761 0.302181 0.493006 0.030 Uiso 1 1 calc R U . . .
C9 C 0.65371(13) 0.43683(10) 0.62313(11) 0.0255(3) Uani 1 1 d . . . . .
C12 C 0.50440(14) 0.36237(10) 0.33237(11) 0.0277(4) Uani 1 1 d . . . . .
H12 H 0.484599 0.318299 0.354494 0.033 Uiso 1 1 calc R U . . .
C19 C 0.95876(14) 0.35093(10) 0.87797(11) 0.0254(3) Uani 1 1 d . . . . .
C5 C 0.71908(14) 0.17498(10) 0.83071(11) 0.0285(4) Uani 1 1 d . . . . .
H5A H 0.784709 0.163610 0.822205 0.043 Uiso 1 1 calc R U . . .
H5B H 0.678608 0.127963 0.826207 0.043 Uiso 1 1 calc R U . . .
H5C H 0.735839 0.196973 0.885004 0.043 Uiso 1 1 calc R U . . .
C18 C 0.87626(13) 0.32382(10) 0.72850(10) 0.0256(3) Uani 1 1 d . . . . .
C16 C 0.59092(15) 0.48369(11) 0.34971(12) 0.0311(4) Uani 1 1 d . . . . .
H16 H 0.631238 0.523119 0.383911 0.037 Uiso 1 1 calc R U . . .
C21 C 0.85891(15) 0.31628(12) 0.64007(11) 0.0329(4) Uani 1 1 d . . . . .
H21A H 0.806761 0.276227 0.615658 0.049 Uiso 1 1 calc R U . . .
H21B H 0.925682 0.302991 0.634295 0.049 Uiso 1 1 calc R U . . .
H21C H 0.832936 0.364690 0.612387 0.049 Uiso 1 1 calc R U . . .
C22 C 1.03184(15) 0.37109(10) 0.96029(11) 0.0291(4) Uani 1 1 d . . . . .
C13 C 0.47454(15) 0.36959(11) 0.24883(11) 0.0326(4) Uani 1 1 d . . . . .
H13 H 0.434822 0.330173 0.214234 0.039 Uiso 1 1 calc R U . . .
C10 C 0.69478(15) 0.47354(10) 0.70502(11) 0.0303(4) Uani 1 1 d . . . . .
H10A H 0.772008 0.476042 0.724652 0.045 Uiso 1 1 calc R U . . .
H10B H 0.673334 0.443548 0.743105 0.045 Uiso 1 1 calc R U . . .
H10C H 0.665967 0.525133 0.701078 0.045 Uiso 1 1 calc R U . . .
C14 C 0.50175(16) 0.43332(12) 0.21517(12) 0.0369(4) Uani 1 1 d . . . . .
H14 H 0.480814 0.437959 0.157805 0.044 Uiso 1 1 calc R U . . .
C30 C 0.53389(16) 0.03266(11) 0.84969(14) 0.0383(5) Uani 1 1 d . . . . .
H30A H 0.589969 0.057452 0.894791 0.057 Uiso 1 1 calc R U . . .
H30B H 0.549675 0.036743 0.800023 0.057 Uiso 1 1 calc R U . . .
H30C H 0.529604 -0.021152 0.862764 0.057 Uiso 1 1 calc R U . . .
C28 C 0.42797(15) 0.07173(10) 0.83638(13) 0.0331(4) Uani 1 1 d . . . . .
C4 C 0.42559(14) 0.27623(12) 0.59630(12) 0.0338(4) Uani 1 1 d . . . . .
H4A H 0.414589 0.329837 0.580009 0.051 Uiso 1 1 calc R U . . .
H4B H 0.371612 0.260163 0.617371 0.051 Uiso 1 1 calc R U . . .
H4C H 0.420439 0.244960 0.549056 0.051 Uiso 1 1 calc R U . . .
C15 C 0.56007(17) 0.49053(12) 0.26620(12) 0.0363(4) Uani 1 1 d . . . . .
H15 H 0.578913 0.534683 0.243589 0.044 Uiso 1 1 calc R U . . .
C29 C 0.40211(18) 0.06051(13) 0.91318(15) 0.0449(5) Uani 1 1 d . . . . .
H29A H 0.333176 0.083204 0.904826 0.067 Uiso 1 1 calc R U . . .
H29B H 0.456455 0.085194 0.959522 0.067 Uiso 1 1 calc R U . . .
H29C H 0.400192 0.005984 0.924239 0.067 Uiso 1 1 calc R U . . .
C32 C 0.30855(15) 0.22241(12) 0.77656(14) 0.0375(5) Uani 1 1 d . . . . .
C37 C 0.64338(17) 0.17282(13) 0.99876(13) 0.0405(5) Uani 1 1 d . . . . .
C27 C 0.99316(17) 0.39943(12) 1.01718(12) 0.0381(4) Uani 1 1 d . . . . .
H27 H 0.919456 0.407391 1.002300 0.046 Uiso 1 1 calc R U . . .
C36 C 0.59837(17) 0.31740(12) 0.89577(14) 0.0400(5) Uani 1 1 d . . . . .
C23 C 1.14003(17) 0.36047(13) 0.98357(13) 0.0425(5) Uani 1 1 d . . . . .
H23 H 1.167868 0.341217 0.945353 0.051 Uiso 1 1 calc R U . . .
C33 C 0.33066(18) 0.30792(12) 0.77208(16) 0.0460(5) Uani 1 1 d . . . . .
H33A H 0.263643 0.335405 0.748487 0.069 Uiso 1 1 calc R U . . .
H33B H 0.372546 0.315499 0.737933 0.069 Uiso 1 1 calc R U . . .
H33C H 0.369876 0.327271 0.826973 0.069 Uiso 1 1 calc R U . . .
C31 C 0.34411(17) 0.03253(13) 0.76375(15) 0.0471(5) Uani 1 1 d . . . . .
H31A H 0.348995 -0.022733 0.771856 0.071 Uiso 1 1 calc R U . . .
H31B H 0.355893 0.045274 0.713755 0.071 Uiso 1 1 calc R U . . .
H31C H 0.273815 0.049958 0.759183 0.071 Uiso 1 1 calc R U . . .
C25 C 1.1684(2) 0.40538(14) 1.11754(13) 0.0491(6) Uani 1 1 d . . . . .
H25 H 1.214992 0.417101 1.171234 0.059 Uiso 1 1 calc R U . . .
C34 C 0.24633(18) 0.21197(15) 0.83262(17) 0.0510(6) Uani 1 1 d . . . . .
H34A H 0.292106 0.223440 0.888838 0.076 Uiso 1 1 calc R U . . .
H34B H 0.221512 0.159257 0.829198 0.076 Uiso 1 1 calc R U . . .
H34C H 0.185596 0.246524 0.815658 0.076 Uiso 1 1 calc R U . . .
C35 C 0.24002(16) 0.19493(14) 0.69082(15) 0.0476(6) Uani 1 1 d . . . . .
H35A H 0.185775 0.233114 0.664359 0.071 Uiso 1 1 calc R U . . .
H35B H 0.206080 0.146688 0.694752 0.071 Uiso 1 1 calc R U . . .
H35C H 0.284463 0.187444 0.658634 0.071 Uiso 1 1 calc R U . . .
C24 C 1.20779(18) 0.37768(15) 1.06196(14) 0.0511(6) Uani 1 1 d . . . . .
H24 H 1.281647 0.370251 1.077168 0.061 Uiso 1 1 calc R U . . .
C26 C 1.0616(2) 0.41628(13) 1.09588(13) 0.0460(5) Uani 1 1 d . . . . .
H26 H 1.034499 0.435305 1.134629 0.055 Uiso 1 1 calc R U . . .
C38 C 0.4728(2) 0.27352(13) 0.98980(15) 0.0470(5) Uani 1 1 d . . . . .
C43 C 0.2464(5) 0.5312(3) 0.9559(4) 0.0617(13) Uani 0.5 1 d . U P A -1
H43A H 0.181326 0.505591 0.921594 0.093 Uiso 0.5 1 calc R U P A -1
H43B H 0.246906 0.583355 0.936368 0.093 Uiso 0.5 1 calc R U P A -1
H43C H 0.250031 0.532365 1.012277 0.093 Uiso 0.5 1 calc R U P A -1
C42 C 0.3450(12) 0.4864(6) 0.9516(9) 0.0496(18) Uani 0.5 1 d . U P A -1
H42A H 0.344532 0.434240 0.972679 0.060 Uiso 0.5 1 calc R U P A -1
H42B H 0.337437 0.481985 0.893863 0.060 Uiso 0.5 1 calc R U P A -1
C41 C 0.4477(15) 0.5220(9) 0.9977(10) 0.045(2) Uani 0.5 1 d . U P A -1
H41A H 0.453408 0.529519 1.054738 0.054 Uiso 0.5 1 calc R U P A -1
H41B H 0.450156 0.572818 0.974282 0.054 Uiso 0.5 1 calc R U P A -1
C40 C 0.5407(19) 0.4766(13) 0.9977(13) 0.070(4) Uani 0.5 1 d . U P A -1
H40A H 0.541181 0.476901 0.941828 0.084 Uiso 0.5 1 calc R U P A -1
H40B H 0.530774 0.423215 1.011351 0.084 Uiso 0.5 1 calc R U P A -1
C39 C 0.6492(18) 0.5039(10) 1.0565(12) 0.094(5) Uani 0.5 1 d . U P A -1
H39A H 0.664249 0.554343 1.039680 0.141 Uiso 0.5 1 calc R U P A -1
H39B H 0.703721 0.467936 1.055470 0.141 Uiso 0.5 1 calc R U P A -1
H39C H 0.648873 0.506793 1.111786 0.141 Uiso 0.5 1 calc R U P A -1

loop_
_atom_site_aniso_label
_atom_site_aniso_U_11
_atom_site_aniso_U_22
_atom_site_aniso_U_33
_atom_site_aniso_U_23
_atom_site_aniso_U_13
_atom_site_aniso_U_12
Ni1 0.03247(14) 0.03186(14) 0.03823(14) -0.00158(10) 0.01764(11) -0.00174(10)
S1 0.0277(2) 0.0209(2) 0.0317(2) -0.00029(16) 0.00997(18) -0.00250(16)
S2 0.0209(2) 0.0339(2) 0.0310(2) 0.00134(18) 0.01043(17) -0.00300(17)
P1 0.0209(2) 0.0235(2) 0.0368(2) 0.00428(18) 0.01215(19) -0.00020(16)
N3 0.0196(7) 0.0243(7) 0.0261(7) 0.0014(6) 0.0085(6) -0.0003(5)
N2 0.0193(7) 0.0254(7) 0.0284(7) 0.0007(6) 0.0063(6) -0.0014(5)
N1 0.0245(7) 0.0277(8) 0.0340(8) 0.0007(6) 0.0103(6) -0.0041(6)
O1 0.0708(12) 0.0350(8) 0.0954(14) -0.0042(9) 0.0599(11) -0.0068(8)
O2 0.0420(9) 0.0523(10) 0.0555(10) 0.0064(8) -0.0013(8) -0.0018(8)
C11 0.0196(8) 0.0250(8) 0.0294(9) 0.0019(7) 0.0106(7) 0.0031(6)
C3 0.0219(8) 0.0225(8) 0.0269(8) -0.0008(6) 0.0106(7) -0.0004(6)
C2 0.0226(8) 0.0218(8) 0.0276(8) -0.0019(6) 0.0107(7) -0.0014(6)
C6 0.0202(8) 0.0233(8) 0.0285(8) 0.0007(7) 0.0093(7) 0.0008(6)
O3 0.1014(16) 0.0615(12) 0.0874(14) 0.0084(10) 0.0757(14) 0.0125(11)
C1 0.0204(8) 0.0230(8) 0.0291(8) -0.0016(7) 0.0089(7) -0.0004(6)
C17 0.0198(8) 0.0234(8) 0.0275(8) 0.0011(6) 0.0082(7) 0.0012(6)
C20 0.0229(8) 0.0255(8) 0.0277(8) 0.0006(7) 0.0108(7) 0.0001(6)
C8 0.0200(8) 0.0226(8) 0.0298(9) -0.0009(7) 0.0090(7) 0.0007(6)
C7 0.0232(8) 0.0218(8) 0.0294(9) -0.0012(7) 0.0087(7) -0.0002(6)
C9 0.0230(8) 0.0234(8) 0.0298(9) -0.0012(7) 0.0093(7) 0.0005(6)
C12 0.0239(8) 0.0266(9) 0.0328(9) 0.0023(7) 0.0107(7) -0.0004(7)
C19 0.0234(8) 0.0238(8) 0.0287(9) 0.0009(7) 0.0092(7) -0.0002(6)
C5 0.0229(8) 0.0267(9) 0.0356(9) 0.0049(7) 0.0102(7) 0.0027(7)
C18 0.0220(8) 0.0271(9) 0.0274(8) 0.0003(7) 0.0089(7) 0.0013(7)
C16 0.0318(10) 0.0266(9) 0.0356(10) 0.0001(7) 0.0132(8) -0.0021(7)
C21 0.0293(9) 0.0419(11) 0.0300(9) -0.0009(8) 0.0139(8) 0.0010(8)
C22 0.0307(9) 0.0253(8) 0.0286(9) 0.0011(7) 0.0078(7) -0.0037(7)
C13 0.0304(9) 0.0339(10) 0.0310(9) -0.0032(8) 0.0083(8) -0.0014(8)
C10 0.0310(9) 0.0258(9) 0.0320(9) -0.0048(7) 0.0090(8) 0.0001(7)
C14 0.0382(11) 0.0435(11) 0.0298(9) 0.0044(8) 0.0134(8) 0.0023(9)
C30 0.0325(10) 0.0243(9) 0.0546(13) 0.0031(8) 0.0121(9) 0.0008(8)
C28 0.0264(9) 0.0245(9) 0.0475(11) 0.0078(8) 0.0125(8) -0.0017(7)
C4 0.0226(9) 0.0368(10) 0.0363(10) 0.0058(8) 0.0040(8) -0.0017(7)
C15 0.0401(11) 0.0325(10) 0.0395(11) 0.0087(8) 0.0184(9) 0.0000(8)
C29 0.0407(12) 0.0381(11) 0.0599(14) 0.0190(10) 0.0230(11) 0.0005(9)
C32 0.0243(9) 0.0338(10) 0.0568(13) 0.0127(9) 0.0176(9) 0.0054(8)
C37 0.0347(11) 0.0433(12) 0.0415(11) -0.0051(9) 0.0117(9) -0.0083(9)
C27 0.0396(11) 0.0403(11) 0.0349(10) -0.0012(8) 0.0143(9) -0.0032(9)
C36 0.0402(11) 0.0347(11) 0.0543(13) -0.0101(9) 0.0284(10) -0.0026(9)
C23 0.0302(10) 0.0547(13) 0.0372(11) -0.0083(10) 0.0061(9) -0.0028(9)
C33 0.0396(12) 0.0326(11) 0.0678(15) 0.0147(10) 0.0220(11) 0.0107(9)
C31 0.0346(11) 0.0337(11) 0.0632(15) 0.0006(10) 0.0066(10) -0.0087(9)
C25 0.0537(14) 0.0488(13) 0.0325(11) -0.0013(9) 0.0014(10) -0.0106(11)
C34 0.0325(11) 0.0528(14) 0.0771(17) 0.0159(12) 0.0314(12) 0.0106(10)
C35 0.0255(10) 0.0482(13) 0.0613(14) 0.0180(11) 0.0066(10) 0.0000(9)
C24 0.0335(11) 0.0663(16) 0.0417(12) -0.0068(11) -0.0002(10) -0.0035(11)
C26 0.0618(15) 0.0459(12) 0.0330(10) -0.0028(9) 0.0205(10) -0.0054(11)
C38 0.0562(14) 0.0413(12) 0.0555(14) 0.0053(10) 0.0345(12) 0.0005(10)
C43 0.065(3) 0.056(3) 0.065(3) 0.006(2) 0.026(3) 0.009(3)
C42 0.067(4) 0.031(3) 0.057(4) 0.007(3) 0.030(3) 0.010(3)
C41 0.070(4) 0.032(3) 0.043(4) -0.002(3) 0.031(4) 0.015(3)
C40 0.088(6) 0.066(5) 0.059(5) 0.020(5) 0.030(4) 0.013(4)
C39 0.108(8) 0.098(9) 0.077(7) 0.018(6) 0.034(6) 0.007(7)

loop_
_atom_type_symbol
_atom_type_description
_atom_type_scat_dispersion_real
_atom_type_scat_dispersion_imag
_atom_type_scat_source
C C 0.0033 0.0016 'International Tables Vol C Tables 4.2.6.8 and 6.1.1.4'
H H 0.0000 0.0000 'International Tables Vol C Tables 4.2.6.8 and 6.1.1.4'
N N 0.0061 0.0033 'International Tables Vol C Tables 4.2.6.8 and 6.1.1.4'
Ni Ni 0.3393 1.1124 'International Tables Vol C Tables 4.2.6.8 and 6.1.1.4'
O O 0.0106 0.0060 'International Tables Vol C Tables 4.2.6.8 and 6.1.1.4'
P P 0.1023 0.0942 'International Tables Vol C Tables 4.2.6.8 and 6.1.1.4'
S S 0.1246 0.1234 'International Tables Vol C Tables 4.2.6.8 and 6.1.1.4'

loop_
_exptl_crystal_face_index_h
_exptl_crystal_face_index_k
_exptl_crystal_face_index_l
_exptl_crystal_face_perp_dist
3.00 -1.00 0.00 0.0320
2.00 -1.00 1.00 0.0430
-3.00 1.00 0.00 0.0840
2.00 0.00 -3.00 0.0530
1.00 0.00 -1.00 0.0390
-1.00 0.00 1.00 0.0370
3.00 0.00 2.00 0.0490
-3.00 0.00 -2.00 0.1110
-3.00 -2.00 2.00 0.0500
3.00 1.00 0.00 0.0440
2.00 2.00 -3.00 0.0580
3.00 2.00 -2.00 0.0460
1.00 3.00 -1.00 0.0490
-1.00 -2.00 0.00 0.0510
-1.00 -3.00 1.00 0.0580
1.00 1.00 1.00 0.0570
-1.00 0.00 -2.00 0.1200
0.00 1.00 0.00 0.0410
0.00 -3.00 -1.00 0.0380
2.00 -3.00 -3.00 0.0300

loop_
_geom_angle_atom_site_label_1
_geom_angle_atom_site_label_2
_geom_angle_atom_site_label_3
_geom_angle
_geom_angle_site_symmetry_1
_geom_angle_site_symmetry_3
_geom_angle_publ_flag
C37 Ni1 P1 109.44(7) . . ?
C37 Ni1 C36 116.95(10) . . ?
C36 Ni1 P1 103.52(7) . . ?
C38 Ni1 P1 111.32(9) . . ?
C38 Ni1 C37 107.49(11) . . ?
C38 Ni1 C36 108.11(10) . . ?
C9 S1 C8 92.85(8) . . ?
C18 S2 C19 93.04(8) . . ?
N1 P1 Ni1 118.32(6) . . ?
N1 P1 C28 103.44(9) . . ?
N1 P1 C32 101.89(9) . . ?
C28 P1 Ni1 113.18(7) . . ?
C28 P1 C32 108.76(9) . . ?
C32 P1 Ni1 110.31(7) . . ?
C3 N3 C5 124.12(14) . . ?
C1 N3 C3 110.25(14) . . ?
C1 N3 C5 123.36(14) . . ?
C2 N2 C4 125.36(15) . . ?
C1 N2 C2 110.70(14) . . ?
C1 N2 C4 123.89(15) . . ?
C1 N1 P1 128.11(13) . . ?
C12 C11 C8 120.24(16) . . ?
C16 C11 C8 121.64(16) . . ?
C16 C11 C12 118.12(16) . . ?
N3 C3 C17 121.80(15) . . ?
C2 C3 N3 107.04(14) . . ?
C2 C3 C17 130.91(16) . . ?
N2 C2 C6 122.31(15) . . ?
C3 C2 N2 107.20(15) . . ?
C3 C2 C6 130.35(16) . . ?
C7 C6 C2 124.25(15) . . ?
C9 C6 C2 123.15(16) . . ?
C9 C6 C7 112.58(15) . . ?
N2 C1 N3 104.76(14) . . ?
N1 C1 N3 130.65(16) . . ?
N1 C1 N2 124.52(16) . . ?
C20 C17 C3 122.41(15) . . ?
C18 C17 C3 125.69(16) . . ?
C18 C17 C20 111.84(15) . . ?
C17 C20 H20 122.8 . . ?
C19 C20 C17 114.36(16) . . ?
C19 C20 H20 122.8 . . ?
C11 C8 S1 121.18(13) . . ?
C7 C8 S1 109.96(13) . . ?
C7 C8 C11 128.83(16) . . ?
C6 C7 H7 123.0 . . ?
C8 C7 C6 113.93(15) . . ?
C8 C7 H7 123.0 . . ?
C6 C9 S1 110.67(13) . . ?
C6 C9 C10 129.25(16) . . ?
C10 C9 S1 120.07(13) . . ?
C11 C12 H12 119.8 . . ?
C13 C12 C11 120.45(17) . . ?
C13 C12 H12 119.8 . . ?
C20 C19 S2 109.83(13) . . ?
C20 C19 C22 128.78(17) . . ?
C22 C19 S2 121.39(13) . . ?
N3 C5 H5A 109.5 . . ?
N3 C5 H5B 109.5 . . ?
N3 C5 H5C 109.5 . . ?
H5A C5 H5B 109.5 . . ?
H5A C5 H5C 109.5 . . ?
H5B C5 H5C 109.5 . . ?
C17 C18 S2 110.93(13) . . ?
C17 C18 C21 130.06(16) . . ?
C21 C18 S2 119.01(13) . . ?
C11 C16 H16 119.5 . . ?
C15 C16 C11 120.94(18) . . ?
C15 C16 H16 119.5 . . ?
C18 C21 H21A 109.5 . . ?
C18 C21 H21B 109.5 . . ?
C18 C21 H21C 109.5 . . ?
H21A C21 H21B 109.5 . . ?
H21A C21 H21C 109.5 . . ?
H21B C21 H21C 109.5 . . ?
C27 C22 C19 120.20(17) . . ?
C27 C22 C23 118.54(18) . . ?
C23 C22 C19 121.23(18) . . ?
C12 C13 H13 119.6 . . ?
C14 C13 C12 120.87(18) . . ?
C14 C13 H13 119.6 . . ?
C9 C10 H10A 109.5 . . ?
C9 C10 H10B 109.5 . . ?
C9 C10 H10C 109.5 . . ?
H10A C10 H10B 109.5 . . ?
H10A C10 H10C 109.5 . . ?
H10B C10 H10C 109.5 . . ?
C13 C14 H14 120.4 . . ?
C13 C14 C15 119.17(18) . . ?
C15 C14 H14 120.4 . . ?
H30A C30 H30B 109.5 . . ?
H30A C30 H30C 109.5 . . ?
H30B C30 H30C 109.5 . . ?
C28 C30 H30A 109.5 . . ?
C28 C30 H30B 109.5 . . ?
C28 C30 H30C 109.5 . . ?
C30 C28 P1 107.38(13) . . ?
C29 C28 P1 110.17(14) . . ?
C29 C28 C30 108.38(17) . . ?
C31 C28 P1 113.61(14) . . ?
C31 C28 C30 107.24(18) . . ?
C31 C28 C29 109.87(18) . . ?
N2 C4 H4A 109.5 . . ?
N2 C4 H4B 109.5 . . ?
N2 C4 H4C 109.5 . . ?
H4A C4 H4B 109.5 . . ?
H4A C4 H4C 109.5 . . ?
H4B C4 H4C 109.5 . . ?
C16 C15 C14 120.44(18) . . ?
C16 C15 H15 119.8 . . ?
C14 C15 H15 119.8 . . ?
C28 C29 H29A 109.5 . . ?
C28 C29 H29B 109.5 . . ?
C28 C29 H29C 109.5 . . ?
H29A C29 H29B 109.5 . . ?
H29A C29 H29C 109.5 . . ?
H29B C29 H29C 109.5 . . ?
C33 C32 P1 104.82(14) . . ?
C34 C32 P1 112.31(15) . . ?
C34 C32 C33 108.36(19) . . ?
C34 C32 C35 108.64(18) . . ?
C35 C32 P1 114.06(15) . . ?
C35 C32 C33 108.39(18) . . ?
O2 C37 Ni1 177.1(2) . . ?
C22 C27 H27 119.8 . . ?
C22 C27 C26 120.5(2) . . ?
C26 C27 H27 119.8 . . ?
O1 C36 Ni1 176.3(2) . . ?
C22 C23 H23 119.6 . . ?
C24 C23 C22 120.7(2) . . ?
C24 C23 H23 119.7 . . ?
C32 C33 H33A 109.5 . . ?
C32 C33 H33B 109.5 . . ?
C32 C33 H33C 109.5 . . ?
H33A C33 H33B 109.5 . . ?
H33A C33 H33C 109.5 . . ?
H33B C33 H33C 109.5 . . ?
C28 C31 H31A 109.5 . . ?
C28 C31 H31B 109.5 . . ?
C28 C31 H31C 109.5 . . ?
H31A C31 H31B 109.5 . . ?
H31A C31 H31C 109.5 . . ?
H31B C31 H31C 109.5 . . ?
C24 C25 H25 119.9 . . ?
C24 C25 C26 120.2(2) . . ?
C26 C25 H25 119.9 . . ?
C32 C34 H34A 109.5 . . ?
C32 C34 H34B 109.5 . . ?
C32 C34 H34C 109.5 . . ?
H34A C34 H34B 109.5 . . ?
H34A C34 H34C 109.5 . . ?
H34B C34 H34C 109.5 . . ?
C32 C35 H35A 109.5 . . ?
C32 C35 H35B 109.5 . . ?
C32 C35 H35C 109.5 . . ?
H35A C35 H35B 109.5 . . ?
H35A C35 H35C 109.5 . . ?
H35B C35 H35C 109.5 . . ?
C23 C24 H24 120.0 . . ?
C25 C24 C23 120.1(2) . . ?
C25 C24 H24 120.0 . . ?
C27 C26 H26 120.0 . . ?
C25 C26 C27 120.0(2) . . ?
C25 C26 H26 120.0 . . ?
O3 C38 Ni1 176.4(3) . . ?
H43A C43 H43B 109.5 . . ?
H43A C43 H43C 109.5 . . ?
H43B C43 H43C 109.5 . . ?
C42 C43 H43A 109.5 . . ?
C42 C43 H43B 109.5 . . ?
C42 C43 H43C 109.5 . . ?
C43 C42 H42A 108.7 . . ?
C43 C42 H42B 108.7 . . ?
H42A C42 H42B 107.6 . . ?
C41 C42 C43 114.3(8) . . ?
C41 C42 H42A 108.7 . . ?
C41 C42 H42B 108.7 . . ?
C42 C41 H41A 108.8 . . ?
C42 C41 H41B 108.8 . . ?
C42 C41 C40 113.9(7) . . ?
H41A C41 H41B 107.7 . . ?
C40 C41 H41A 108.8 . . ?
C40 C41 H41B 108.8 . . ?
C41 C40 H40A 108.3 . . ?
C41 C40 H40B 108.3 . . ?
C41 C40 C39 115.9(12) . . ?
H40A C40 H40B 107.4 . . ?
C39 C40 H40A 108.3 . . ?
C39 C40 H40B 108.3 . . ?
C40 C39 H39A 109.5 . . ?
C40 C39 H39B 109.5 . . ?
C40 C39 H39C 109.5 . . ?
H39A C39 H39B 109.5 . . ?
H39A C39 H39C 109.5 . . ?
H39B C39 H39C 109.5 . . ?

loop_
_geom_bond_atom_site_label_1
_geom_bond_atom_site_label_2
_geom_bond_distance
_geom_bond_site_symmetry_2
_geom_bond_publ_flag
Ni1 P1 2.2717(5) . ?
Ni1 C37 1.788(2) . ?
Ni1 C36 1.793(2) . ?
Ni1 C38 1.781(2) . ?
S1 C8 1.7322(17) . ?
S1 C9 1.7270(18) . ?
S2 C19 1.7272(18) . ?
S2 C18 1.7266(18) . ?
P1 N1 1.6624(16) . ?
P1 C28 1.8871(19) . ?
P1 C32 1.906(2) . ?
N3 C3 1.405(2) . ?
N3 C1 1.378(2) . ?
N3 C5 1.454(2) . ?
N2 C2 1.395(2) . ?
N2 C1 1.376(2) . ?
N2 C4 1.454(2) . ?
N1 C1 1.306(2) . ?
O1 C36 1.145(3) . ?
O2 C37 1.144(3) . ?
C11 C8 1.473(2) . ?
C11 C12 1.402(2) . ?
C11 C16 1.396(2) . ?
C3 C2 1.357(2) . ?
C3 C17 1.464(2) . ?
C2 C6 1.468(2) . ?
C6 C7 1.425(2) . ?
C6 C9 1.372(2) . ?
O3 C38 1.143(3) . ?
C17 C20 1.432(2) . ?
C17 C18 1.373(2) . ?
C20 H20 0.9500 . ?
C20 C19 1.365(2) . ?
C8 C7 1.367(2) . ?
C7 H7 0.9500 . ?
C9 C10 1.492(2) . ?
C12 H12 0.9500 . ?
C12 C13 1.385(3) . ?
C19 C22 1.472(2) . ?
C5 H5A 0.9800 . ?
C5 H5B 0.9800 . ?
C5 H5C 0.9800 . ?
C18 C21 1.498(2) . ?
C16 H16 0.9500 . ?
C16 C15 1.383(3) . ?
C21 H21A 0.9800 . ?
C21 H21B 0.9800 . ?
C21 H21C 0.9800 . ?
C22 C27 1.388(3) . ?
C22 C23 1.389(3) . ?
C13 H13 0.9500 . ?
C13 C14 1.381(3) . ?
C10 H10A 0.9800 . ?
C10 H10B 0.9800 . ?
C10 H10C 0.9800 . ?
C14 H14 0.9500 . ?
C14 C15 1.388(3) . ?
C30 H30A 0.9800 . ?
C30 H30B 0.9800 . ?
C30 H30C 0.9800 . ?
C30 C28 1.536(3) . ?
C28 C29 1.535(3) . ?
C28 C31 1.532(3) . ?
C4 H4A 0.9800 . ?
C4 H4B 0.9800 . ?
C4 H4C 0.9800 . ?
C15 H15 0.9500 . ?
C29 H29A 0.9800 . ?
C29 H29B 0.9800 . ?
C29 H29C 0.9800 . ?
C32 C33 1.540(3) . ?
C32 C34 1.533(3) . ?
C32 C35 1.536(3) . ?
C27 H27 0.9500 . ?
C27 C26 1.391(3) . ?
C23 H23 0.9500 . ?
C23 C24 1.386(3) . ?
C33 H33A 0.9800 . ?
C33 H33B 0.9800 . ?
C33 H33C 0.9800 . ?
C31 H31A 0.9800 . ?
C31 H31B 0.9800 . ?
C31 H31C 0.9800 . ?
C25 H25 0.9500 . ?
C25 C24 1.370(4) . ?
C25 C26 1.374(4) . ?
C34 H34A 0.9800 . ?
C34 H34B 0.9800 . ?
C34 H34C 0.9800 . ?
C35 H35A 0.9800 . ?
C35 H35B 0.9800 . ?
C35 H35C 0.9800 . ?
C24 H24 0.9500 . ?
C26 H26 0.9500 . ?
C43 H43A 0.9800 . ?
C43 H43B 0.9800 . ?
C43 H43C 0.9800 . ?
C43 C42 1.581(14) . ?
C42 H42A 0.9900 . ?
C42 H42B 0.9900 . ?
C42 C41 1.48(2) . ?
C41 H41A 0.9900 . ?
C41 H41B 0.9900 . ?
C41 C40 1.496(8) . ?
C40 H40A 0.9900 . ?
C40 H40B 0.9900 . ?
C40 C39 1.54(3) . ?
C39 H39A 0.9800 . ?
C39 H39B 0.9800 . ?
C39 H39C 0.9800 . ?

loop_
_geom_torsion_atom_site_label_1
_geom_torsion_atom_site_label_2
_geom_torsion_atom_site_label_3
_geom_torsion_atom_site_label_4
_geom_torsion
_geom_torsion_site_symmetry_1
_geom_torsion_site_symmetry_2
_geom_torsion_site_symmetry_3
_geom_torsion_site_symmetry_4
_geom_torsion_publ_flag
Ni1 P1 N1 C1 -14.73(19) . . . . ?
Ni1 P1 C28 C30 -71.17(15) . . . . ?
Ni1 P1 C28 C29 46.66(15) . . . . ?
Ni1 P1 C28 C31 170.42(14) . . . . ?
S1 C8 C7 C6 0.50(19) . . . . ?
S2 C19 C22 C27 150.12(16) . . . . ?
S2 C19 C22 C23 -31.6(2) . . . . ?
P1 N1 C1 N3 60.4(3) . . . . ?
P1 N1 C1 N2 -123.24(17) . . . . ?
N3 C3 C2 N2 0.21(19) . . . . ?
N3 C3 C2 C6 176.00(17) . . . . ?
N3 C3 C17 C20 -40.4(2) . . . . ?
N3 C3 C17 C18 142.55(18) . . . . ?
N2 C2 C6 C7 -58.8(2) . . . . ?
N2 C2 C6 C9 122.91(19) . . . . ?
N1 P1 C28 C30 58.09(16) . . . . ?
N1 P1 C28 C29 175.93(14) . . . . ?
N1 P1 C28 C31 -60.31(17) . . . . ?
C11 C8 C7 C6 -177.35(16) . . . . ?
C11 C12 C13 C14 -0.4(3) . . . . ?
C11 C16 C15 C14 -0.5(3) . . . . ?
C3 N3 C1 N2 2.31(18) . . . . ?
C3 N3 C1 N1 179.17(18) . . . . ?
C3 C2 C6 C7 126.0(2) . . . . ?
C3 C2 C6 C9 -52.3(3) . . . . ?
C3 C17 C20 C19 -177.79(16) . . . . ?
C3 C17 C18 S2 177.24(14) . . . . ?
C3 C17 C18 C21 -2.1(3) . . . . ?
C2 N2 C1 N3 -2.19(19) . . . . ?
C2 N2 C1 N1 -179.30(17) . . . . ?
C2 C3 C17 C20 133.0(2) . . . . ?
C2 C3 C17 C18 -44.1(3) . . . . ?
C2 C6 C7 C8 -178.26(16) . . . . ?
C2 C6 C9 S1 177.66(13) . . . . ?
C2 C6 C9 C10 -1.5(3) . . . . ?
C1 N3 C3 C2 -1.61(19) . . . . ?
C1 N3 C3 C17 173.17(15) . . . . ?
C1 N2 C2 C3 1.27(19) . . . . ?
C1 N2 C2 C6 -174.94(15) . . . . ?
C17 C3 C2 N2 -173.92(17) . . . . ?
C17 C3 C2 C6 1.9(3) . . . . ?
C17 C20 C19 S2 0.64(19) . . . . ?
C17 C20 C19 C22 -178.39(17) . . . . ?
C20 C17 C18 S2 -0.10(19) . . . . ?
C20 C17 C18 C21 -179.39(18) . . . . ?
C20 C19 C22 C27 -30.9(3) . . . . ?
C20 C19 C22 C23 147.3(2) . . . . ?
C8 S1 C9 C6 0.96(14) . . . . ?
C8 S1 C9 C10 -179.76(15) . . . . ?
C8 C11 C12 C13 179.55(16) . . . . ?
C8 C11 C16 C15 -179.10(17) . . . . ?
C7 C6 C9 S1 -0.84(19) . . . . ?
C7 C6 C9 C10 179.96(17) . . . . ?
C9 S1 C8 C11 177.22(14) . . . . ?
C9 S1 C8 C7 -0.83(14) . . . . ?
C9 C6 C7 C8 0.2(2) . . . . ?
C12 C11 C8 S1 -168.01(13) . . . . ?
C12 C11 C8 C7 9.6(3) . . . . ?
C12 C11 C16 C15 0.2(3) . . . . ?
C12 C13 C14 C15 0.2(3) . . . . ?
C19 S2 C18 C17 0.39(14) . . . . ?
C19 S2 C18 C21 179.77(15) . . . . ?
C19 C22 C27 C26 177.92(19) . . . . ?
C19 C22 C23 C24 -178.2(2) . . . . ?
C5 N3 C3 C2 161.71(16) . . . . ?
C5 N3 C3 C17 -23.5(2) . . . . ?
C5 N3 C1 N2 -161.16(15) . . . . ?
C5 N3 C1 N1 15.7(3) . . . . ?
C18 S2 C19 C20 -0.58(14) . . . . ?
C18 S2 C19 C22 178.53(15) . . . . ?
C18 C17 C20 C19 -0.4(2) . . . . ?
C16 C11 C8 S1 11.3(2) . . . . ?
C16 C11 C8 C7 -171.08(18) . . . . ?
C16 C11 C12 C13 0.2(3) . . . . ?
C22 C27 C26 C25 0.5(3) . . . . ?
C22 C23 C24 C25 0.1(4) . . . . ?
C13 C14 C15 C16 0.3(3) . . . . ?
C28 P1 N1 C1 -140.79(16) . . . . ?
C4 N2 C2 C3 178.70(17) . . . . ?
C4 N2 C2 C6 2.5(3) . . . . ?
C4 N2 C1 N3 -179.67(16) . . . . ?
C4 N2 C1 N1 3.2(3) . . . . ?
C32 P1 N1 C1 106.36(17) . . . . ?
C32 P1 C28 C30 165.85(14) . . . . ?
C32 P1 C28 C29 -76.32(16) . . . . ?
C32 P1 C28 C31 47.44(18) . . . . ?
C27 C22 C23 C24 0.1(3) . . . . ?
C23 C22 C27 C26 -0.4(3) . . . . ?
C24 C25 C26 C27 -0.2(4) . . . . ?
C26 C25 C24 C23 0.0(4) . . . . ?
C43 C42 C41 C40 176.3(7) . . . . ?
C42 C41 C40 C39 -170(2) . . . . ?
